data_7128897
loop_
_publ_author_name
'Liu, Xiaoyu'
'He, Kun'
'Gao, Na'
'Jiang, Peiyun'
'Lin, Jun'
'Jin, Yi'

_publ_section_title
;
 A radical-mediated multicomponent cascade reaction for the synthesis of
 azide-biindole derivatives.
;
_journal_issue 76
_journal_name_full 'Chemical communications (Cambridge, England)'
_journal_page_first 9696
_journal_page_last 9699
_journal_paper_doi 10.1039/d1cc03853b
_journal_volume 57
_journal_year 2021
_chemical_formula_sum 'C23 H16 N4'
_chemical_formula_weight 348.39
_space_group_crystal_system monoclinic
_space_group_IT_number 14
_space_group_name_Hall '-P 2ybc'
_space_group_name_H-M_alt 'P 1 21/c 1'
_atom_sites_solution_hydrogens mixed
_audit_block_doi 10.5517/ccdc.csd.cc284vny
_audit_creation_method SHELXL-2016/6
_audit_update_record
;
2021-08-24 deposited with the CCDC.	2021-08-25 downloaded from the CCDC.
;
_cell_angle_alpha 90.000(5)
_cell_angle_beta 90.0500(10)
_cell_angle_gamma 90.000(5)
_cell_formula_units_Z 8
_cell_length_a 7.196(5)
_cell_length_b 19.955(15)
_cell_length_c 24.468(18)
_cell_measurement_reflns_used 920
_cell_measurement_temperature 296(2)
_cell_measurement_theta_max 18.65
_cell_measurement_theta_min 2.63
_cell_volume 3514(4)
_computing_structure_refinement 'SHELXL-2016/6 (Sheldrick, 2016)'
_computing_structure_solution 'SHELXT 2014/5 (Sheldrick, 2014)'
_diffrn_ambient_temperature 296(2)
_diffrn_measured_fraction_theta_full 0.947
_diffrn_measured_fraction_theta_max 0.951
_diffrn_measurement_device_type 'Bruker APEX-II CCD'
_diffrn_measurement_method '\f and \w scans'
_diffrn_radiation_type MoK\a
_diffrn_radiation_wavelength 0.71073
_diffrn_reflns_av_R_equivalents 0.1185
_diffrn_reflns_av_unetI/netI 0.2361
_diffrn_reflns_Laue_measured_fraction_full 0.947
_diffrn_reflns_Laue_measured_fraction_max 0.951
_diffrn_reflns_limit_h_max 8
_diffrn_reflns_limit_h_min -8
_diffrn_reflns_limit_k_max 23
_diffrn_reflns_limit_k_min -24
_diffrn_reflns_limit_l_max 26
_diffrn_reflns_limit_l_min -30
_diffrn_reflns_number 18249
_diffrn_reflns_point_group_measured_fraction_full 0.947
_diffrn_reflns_point_group_measured_fraction_max 0.951
_diffrn_reflns_theta_full 25.242
_diffrn_reflns_theta_max 25.999
_diffrn_reflns_theta_min 1.317
_exptl_absorpt_coefficient_mu 0.080
_exptl_crystal_colour yellow
_exptl_crystal_density_diffrn 1.315
_exptl_crystal_description block
_exptl_crystal_F_000 1452
_exptl_crystal_size_max 0.18
_exptl_crystal_size_mid 0.15
_exptl_crystal_size_min 0.12
_refine_diff_density_max 0.164
_refine_diff_density_min -0.239
_refine_diff_density_rms 0.042
_refine_ls_extinction_method none
_refine_ls_goodness_of_fit_ref 0.757
_refine_ls_hydrogen_treatment constr
_refine_ls_matrix_type full
_refine_ls_number_parameters 487
_refine_ls_number_reflns 6548
_refine_ls_number_restraints 0
_refine_ls_restrained_S_all 0.757
_refine_ls_R_factor_all 0.1983
_refine_ls_R_factor_gt 0.0621
_refine_ls_shift/su_max 0.000
_refine_ls_shift/su_mean 0.000
_refine_ls_structure_factor_coef Fsqd
_refine_ls_weighting_details 'w=1/[\s^2^(Fo^2^)+(0.0000P)^2^] where P=(Fo^2^+2Fc^2^)/3'
_refine_ls_weighting_scheme calc
_refine_ls_wR_factor_gt 0.0985
_refine_ls_wR_factor_ref 0.1289
_reflns_Friedel_coverage 0.000
_reflns_number_gt 2035
_reflns_number_total 6548
_reflns_threshold_expression 'I > 2\s(I)'
_cod_data_source_file d1cc03853b2.cif
_cod_data_source_block y
_cod_depositor_comments
;
Adding full bibliography for 7128895--7128897.cif.

2024-11-08
Z value and formula fixed to values more according to usual
chemical conventions.                 miguel
;
_cod_original_formula_sum 'C46 H31 N8'
_cod_original_formula_weight 695.79
_cod_original_formula_units_Z 4
_cod_original_sg_symbol_H-M 'P 21/c'
_cod_database_code 7128897
_shelx_shelxl_version_number 2016/6
_shelx_space_group_comment
;
The symmetry employed for this shelxl refinement is uniquely defined
by the following loop, which should always be used as a source of
symmetry information in preference to the above space-group names.
They are only intended as comments.
;

loop_
_space_group_symop_operation_xyz
'x, y, z'
'-x, y+1/2, -z+1/2'
'-x, -y, -z'
'x, -y-1/2, z-1/2'

loop_
_atom_site_label
_atom_site_type_symbol
_atom_site_fract_x
_atom_site_fract_y
_atom_site_fract_z
_atom_site_U_iso_or_equiv
_atom_site_adp_type
_atom_site_occupancy
_atom_site_site_symmetry_order
_atom_site_calc_flag
_atom_site_refinement_flags_posn
_atom_site_refinement_flags_adp
_atom_site_refinement_flags_occupancy
_atom_site_disorder_assembly
_atom_site_disorder_group
N1 N -0.2947(4) -0.27829(14) 0.52915(12) 0.0406(8) Uani 1 1 d . . . . .
C1 C -0.6924(5) -0.20727(17) 0.24549(15) 0.0418(10) Uani 1 1 d . . . . .
N2 N -0.1717(5) -0.33632(15) 0.59814(14) 0.0508(9) Uani 1 1 d . . . . .
C2 C -0.5367(6) -0.24775(18) 0.26685(16) 0.0487(11) Uani 1 1 d . . . . .
N3 N -0.4361(4) -0.17818(14) 0.49682(13) 0.0480(9) Uani 1 1 d . . . . .
H3A H -0.523629 -0.178302 0.520741 0.058 Uiso 1 1 d R U . . .
C39 C 0.1539(8) -0.3387(3) 0.40247(18) 0.0698(15) Uani 1 1 d . . . . .
C38 C 0.2162(9) -0.4052(3) 0.3969(2) 0.099(2) Uani 1 1 d . . . . .
H38 H 0.330241 -0.414368 0.380643 0.119 Uiso 1 1 calc R U . . .
C37 C 0.1080(11) -0.4555(3) 0.4153(2) 0.108(2) Uani 1 1 d . . . . .
H37 H 0.149570 -0.499502 0.412475 0.130 Uiso 1 1 calc R U . . .
C36 C -0.0637(9) -0.4429(2) 0.4385(2) 0.091(2) Uani 1 1 d . . . . .
H7A H -0.136149 -0.478321 0.450927 0.109 Uiso 1 1 calc R U . . .
N7 N -0.7918(4) -0.27216(14) 0.16280(12) 0.0405(8) Uani 1 1 d . . . . .
C35 C -0.1285(7) -0.3777(2) 0.44331(17) 0.0656(14) Uani 1 1 d . . . . .
H35 H -0.246068 -0.369573 0.457653 0.079 Uiso 1 1 calc R U . . .
C34 C -0.0184(7) -0.3248(2) 0.42680(17) 0.0543(12) Uani 1 1 d . . . . .
C33 C -0.0360(7) -0.25306(19) 0.42703(17) 0.0500(11) Uani 1 1 d . . . . .
C32 C -0.1913(6) -0.21318(17) 0.44782(16) 0.0418(10) Uani 1 1 d . . . . .
C31 C -0.1456(6) -0.29097(18) 0.56139(16) 0.0466(11) Uani 1 1 d . . . . .
H31 H -0.032947 -0.268667 0.557325 0.056 Uiso 1 1 calc R U . . .
C30 C -0.3546(6) -0.35584(17) 0.59018(16) 0.0421(10) Uani 1 1 d . . . . .
C29 C -0.4603(7) -0.40119(18) 0.61873(18) 0.0568(12) Uani 1 1 d . . . . .
H29 H -0.411404 -0.424269 0.648470 0.068 Uiso 1 1 calc R U . . .
C28 C -0.6386(7) -0.4113(2) 0.60220(19) 0.0682(14) Uani 1 1 d . . . . .
H28 H -0.711878 -0.441874 0.621138 0.082 Uiso 1 1 calc R U . . .
C27 C -0.7140(7) -0.37771(19) 0.5582(2) 0.0684(14) Uani 1 1 d . . . . .
H27 H -0.834826 -0.387530 0.547381 0.082 Uiso 1 1 calc R U . . .
C26 C -0.6157(6) -0.33035(19) 0.53017(19) 0.0598(13) Uani 1 1 d . . . . .
H26 H -0.667344 -0.306078 0.501487 0.072 Uiso 1 1 calc R U . . .
C25 C -0.4338(5) -0.32082(16) 0.54725(16) 0.0410(10) Uani 1 1 d . . . . .
C3 C -0.3804(7) -0.2226(2) 0.28928(19) 0.0683(15) Uani 1 1 d . . . . .
H3 H -0.353361 -0.177227 0.292829 0.082 Uiso 1 1 calc R U . . .
C9 C -0.5221(6) -0.3191(2) 0.26934(16) 0.0462(11) Uani 1 1 d . . . . .
C7 C -0.5732(7) -0.4364(2) 0.26223(18) 0.0660(14) Uani 1 1 d . . . . .
H7 H -0.648100 -0.472133 0.251679 0.079 Uiso 1 1 calc R U . . .
C4 C -0.3527(7) -0.3336(2) 0.29459(17) 0.0598(13) Uani 1 1 d . . . . .
C5 C -0.2898(7) -0.3985(2) 0.30281(18) 0.0728(15) Uani 1 1 d . . . . .
H5 H -0.175280 -0.407084 0.319011 0.087 Uiso 1 1 calc R U . . .
C6 C -0.4031(8) -0.4491(2) 0.28612(19) 0.0702(14) Uani 1 1 d . . . . .
H6 H -0.365063 -0.493287 0.290925 0.084 Uiso 1 1 calc R U . . .
C8 C -0.6340(6) -0.3721(2) 0.25374(16) 0.0565(12) Uani 1 1 d . . . . .
H8 H -0.749117 -0.364219 0.237683 0.068 Uiso 1 1 calc R U . . .
C10 C -0.8044(6) -0.22096(17) 0.20174(15) 0.0427(10) Uani 1 1 d . . . . .
C11 C -0.6423(6) -0.28392(19) 0.13130(16) 0.0482(11) Uani 1 1 d . . . . .
H11 H -0.529840 -0.261718 0.136031 0.058 Uiso 1 1 calc R U . . .
C12 C -0.8527(6) -0.34855(18) 0.10034(16) 0.0443(11) Uani 1 1 d . . . . .
C13 C -0.9570(6) -0.39390(18) 0.06961(18) 0.0554(12) Uani 1 1 d . . . . .
H13 H -0.907564 -0.416254 0.039606 0.066 Uiso 1 1 calc R U . . .
C14 C -1.1376(7) -0.4035(2) 0.0864(2) 0.0624(14) Uani 1 1 d . . . . .
H14 H -1.212573 -0.433081 0.066993 0.075 Uiso 1 1 calc R U . . .
C15 C -1.2109(6) -0.37083(19) 0.1310(2) 0.0596(13) Uani 1 1 d . . . . .
H15 H -1.332756 -0.380007 0.141249 0.072 Uiso 1 1 calc R U . . .
C16 C -1.1105(6) -0.32508(18) 0.16109(17) 0.0516(11) Uani 1 1 d . . . . .
H16 H -1.160761 -0.302809 0.191024 0.062 Uiso 1 1 calc R U . . .
C17 C -0.9286(5) -0.31436(17) 0.14366(16) 0.0396(10) Uani 1 1 d . . . . .
C18 C -0.9044(6) -0.12403(18) 0.23236(16) 0.0448(10) Uani 1 1 d . . . . .
C19 C -0.9985(6) -0.06390(19) 0.24015(16) 0.0540(12) Uani 1 1 d . . . . .
H19 H -1.097926 -0.051506 0.218049 0.065 Uiso 1 1 calc R U . . .
C21 C -0.7931(7) -0.04370(19) 0.31576(16) 0.0570(12) Uani 1 1 d . . . . .
H21 H -0.756798 -0.015814 0.344297 0.068 Uiso 1 1 calc R U . . .
C22 C -0.7014(6) -0.10364(19) 0.30832(16) 0.0525(11) Uani 1 1 d . . . . .
H22 H -0.604748 -0.116332 0.331341 0.063 Uiso 1 1 calc R U . . .
C23 C -0.7576(5) -0.14450(17) 0.26553(15) 0.0418(10) Uani 1 1 d . . . . .
C24 C -0.3069(6) -0.22655(17) 0.49004(15) 0.0398(10) Uani 1 1 d . . . . .
N4 N 0.2401(6) -0.2794(2) 0.38856(15) 0.0794(13) Uani 1 1 d . . . . .
N5 N -0.6686(5) -0.32928(15) 0.09337(13) 0.0502(9) Uani 1 1 d . . . . .
N6 N -0.9352(4) -0.17227(14) 0.19366(13) 0.0462(9) Uani 1 1 d . . . . .
H6A H -1.020157 -0.172052 0.168949 0.055 Uiso 1 1 d R U . . .
C46 C -0.4037(6) -0.12910(18) 0.45955(16) 0.0415(10) Uani 1 1 d . . . . .
C45 C -0.4935(6) -0.06790(17) 0.45339(17) 0.0523(11) Uani 1 1 d . . . . .
H45 H -0.595255 -0.056296 0.474781 0.063 Uiso 1 1 calc R U . . .
C44 C -0.4251(7) -0.0257(2) 0.41448(18) 0.0596(13) Uani 1 1 d . . . . .
H44 H -0.478652 0.016353 0.410018 0.072 Uiso 1 1 calc R U . . .
C43 C -0.2799(7) -0.04395(19) 0.38199(17) 0.0571(13) Uani 1 1 d . . . . .
H43 H -0.239605 -0.014365 0.355124 0.069 Uiso 1 1 calc R U . . .
C42 C -0.1904(6) -0.10495(18) 0.38758(16) 0.0525(11) Uani 1 1 d . . . . .
H42 H -0.091632 -0.116477 0.364955 0.063 Uiso 1 1 calc R U . . .
C41 C -0.2522(6) -0.14842(18) 0.42791(16) 0.0442(11) Uani 1 1 d . . . . .
C40 C 0.1219(7) -0.2290(2) 0.40384(18) 0.0648(13) Uani 1 1 d . . . . .
H40 H 0.146723 -0.183662 0.398915 0.078 Uiso 1 1 calc R U . . .
N8 N -0.2675(5) -0.27377(18) 0.30602(16) 0.0741(13) Uani 1 1 d . . . . .
H20A H -0.160241 -0.269139 0.321038 0.089 Uiso 1 1 d R U . . .
C20 C -0.9375(6) -0.02371(18) 0.28204(18) 0.0566(12) Uani 1 1 d . . . . .
H20 H -0.994132 0.017575 0.287869 0.068 Uiso 1 1 calc R U . . .

loop_
_atom_site_aniso_label
_atom_site_aniso_U_11
_atom_site_aniso_U_22
_atom_site_aniso_U_33
_atom_site_aniso_U_23
_atom_site_aniso_U_13
_atom_site_aniso_U_12
N1 0.037(2) 0.0489(19) 0.036(2) 0.0053(16) 0.0028(16) 0.0014(17)
C1 0.044(3) 0.042(2) 0.039(2) -0.004(2) 0.002(2) -0.002(2)
N2 0.051(2) 0.054(2) 0.047(2) 0.0099(18) -0.0057(19) -0.0046(19)
C2 0.055(3) 0.054(3) 0.038(3) -0.007(2) -0.005(2) 0.005(2)
N3 0.048(2) 0.0506(19) 0.045(2) 0.0066(17) 0.0126(17) 0.0057(18)
C39 0.084(4) 0.089(4) 0.036(3) -0.004(3) 0.014(3) 0.038(3)
C38 0.120(6) 0.116(5) 0.061(4) 0.001(4) 0.021(4) 0.074(4)
C37 0.163(8) 0.084(4) 0.078(5) -0.002(4) 0.024(5) 0.060(5)
C36 0.141(6) 0.058(3) 0.074(4) -0.010(3) -0.004(4) 0.018(4)
N7 0.040(2) 0.0518(19) 0.0296(19) -0.0079(16) 0.0036(16) -0.0035(18)
C35 0.091(4) 0.055(3) 0.051(3) -0.008(2) 0.000(3) 0.007(3)
C34 0.066(3) 0.061(3) 0.036(3) -0.003(2) 0.001(2) 0.012(3)
C33 0.060(3) 0.050(3) 0.041(3) 0.003(2) 0.003(2) 0.007(2)
C32 0.045(3) 0.043(2) 0.038(2) -0.002(2) 0.005(2) 0.006(2)
C31 0.038(3) 0.055(3) 0.047(3) -0.001(2) -0.004(2) -0.003(2)
C30 0.044(3) 0.042(2) 0.040(3) 0.004(2) 0.006(2) 0.002(2)
C29 0.059(3) 0.054(3) 0.058(3) 0.016(2) -0.001(3) -0.002(2)
C28 0.062(4) 0.065(3) 0.078(4) 0.027(3) 0.012(3) -0.005(3)
C27 0.045(3) 0.061(3) 0.099(4) 0.011(3) 0.005(3) -0.009(3)
C26 0.045(3) 0.060(3) 0.074(3) 0.009(3) -0.012(3) 0.004(2)
C25 0.040(3) 0.039(2) 0.044(3) 0.001(2) 0.001(2) -0.002(2)
C3 0.063(3) 0.072(3) 0.071(4) -0.012(3) -0.020(3) 0.009(3)
C9 0.049(3) 0.058(3) 0.032(2) -0.002(2) 0.004(2) 0.006(2)
C7 0.077(4) 0.065(3) 0.056(3) 0.011(2) 0.008(3) 0.003(3)
C4 0.074(4) 0.066(3) 0.039(3) -0.007(2) -0.002(2) 0.014(3)
C5 0.076(4) 0.095(4) 0.048(3) 0.006(3) 0.002(3) 0.032(3)
C6 0.086(4) 0.070(3) 0.055(3) 0.007(3) 0.015(3) 0.021(3)
C8 0.060(3) 0.065(3) 0.045(3) 0.009(2) 0.004(2) 0.007(3)
C10 0.046(3) 0.048(2) 0.034(2) -0.008(2) 0.005(2) 0.001(2)
C11 0.041(3) 0.061(3) 0.042(3) -0.005(2) 0.006(2) -0.010(2)
C12 0.046(3) 0.047(2) 0.040(3) 0.000(2) 0.001(2) 0.004(2)
C13 0.059(3) 0.050(2) 0.056(3) -0.010(2) -0.003(3) 0.000(2)
C14 0.061(4) 0.046(3) 0.079(4) -0.002(3) -0.013(3) -0.005(3)
C15 0.038(3) 0.052(3) 0.089(4) 0.010(3) -0.001(3) -0.007(2)
C16 0.046(3) 0.058(3) 0.051(3) 0.002(2) 0.012(2) 0.001(2)
C17 0.035(3) 0.043(2) 0.040(3) -0.002(2) -0.001(2) -0.001(2)
C18 0.047(3) 0.046(2) 0.042(3) -0.001(2) 0.007(2) 0.000(2)
C19 0.058(3) 0.054(3) 0.050(3) 0.004(2) 0.007(2) 0.010(2)
C21 0.075(4) 0.057(3) 0.039(3) -0.010(2) 0.016(2) -0.006(3)
C22 0.055(3) 0.058(3) 0.044(3) -0.001(2) 0.008(2) -0.010(2)
C23 0.044(3) 0.044(2) 0.037(2) -0.003(2) 0.005(2) -0.004(2)
C24 0.043(3) 0.045(2) 0.032(2) 0.003(2) 0.003(2) 0.001(2)
N4 0.081(3) 0.096(3) 0.061(3) 0.013(2) 0.025(2) 0.033(3)
N5 0.047(2) 0.059(2) 0.044(2) -0.0118(18) 0.0136(17) -0.0066(19)
N6 0.044(2) 0.0530(19) 0.041(2) -0.0054(17) -0.0020(17) 0.0078(18)
C46 0.044(3) 0.043(2) 0.037(3) 0.000(2) 0.008(2) 0.001(2)
C45 0.055(3) 0.048(2) 0.054(3) 0.001(2) 0.009(2) 0.004(2)
C44 0.066(4) 0.050(3) 0.064(3) 0.002(2) 0.002(3) 0.008(3)
C43 0.071(4) 0.048(3) 0.052(3) 0.017(2) 0.002(3) -0.004(3)
C42 0.059(3) 0.055(3) 0.043(3) 0.005(2) 0.008(2) 0.000(2)
C41 0.054(3) 0.045(2) 0.034(3) -0.001(2) -0.001(2) 0.002(2)
C40 0.064(4) 0.070(3) 0.060(3) 0.021(3) 0.016(3) 0.002(3)
N8 0.059(3) 0.087(3) 0.077(3) -0.018(2) -0.025(2) 0.015(2)
C20 0.065(3) 0.047(2) 0.058(3) -0.005(2) 0.015(2) 0.004(2)

loop_
_atom_type_symbol
_atom_type_description
_atom_type_scat_dispersion_real
_atom_type_scat_dispersion_imag
_atom_type_scat_source
C C 0.0033 0.0016 'International Tables Vol C Tables 4.2.6.8 and 6.1.1.4'
H H 0.0000 0.0000 'International Tables Vol C Tables 4.2.6.8 and 6.1.1.4'
N N 0.0061 0.0033 'International Tables Vol C Tables 4.2.6.8 and 6.1.1.4'

loop_
_geom_angle_atom_site_label_1
_geom_angle_atom_site_label_2
_geom_angle_atom_site_label_3
_geom_angle
_geom_angle_site_symmetry_1
_geom_angle_site_symmetry_3
_geom_angle_publ_flag
C31 N1 C25 105.8(3) . . ?
C31 N1 C24 125.5(3) . . ?
C25 N1 C24 128.3(3) . . ?
C10 C1 C23 104.5(3) . . ?
C10 C1 C2 127.9(3) . . ?
C23 C1 C2 127.5(3) . . ?
C31 N2 C30 103.8(3) . . ?
C3 C2 C9 107.0(3) . . ?
C3 C2 C1 125.0(4) . . ?
C9 C2 C1 128.0(3) . . ?
C24 N3 C46 108.3(3) . . ?
C24 N3 H3A 125.9 . . ?
C46 N3 H3A 125.8 . . ?
N4 C39 C34 109.4(4) . . ?
N4 C39 C38 129.9(6) . . ?
C34 C39 C38 120.6(6) . . ?
C37 C38 C39 119.0(6) . . ?
C37 C38 H38 120.5 . . ?
C39 C38 H38 120.5 . . ?
C38 C37 C36 121.2(6) . . ?
C38 C37 H37 119.4 . . ?
C36 C37 H37 119.4 . . ?
C37 C36 C35 120.4(6) . . ?
C37 C36 H7A 119.8 . . ?
C35 C36 H7A 119.8 . . ?
C11 N7 C17 105.7(3) . . ?
C11 N7 C10 124.7(3) . . ?
C17 N7 C10 129.2(3) . . ?
C34 C35 C36 119.9(5) . . ?
C34 C35 H35 120.0 . . ?
C36 C35 H35 120.0 . . ?
C35 C34 C39 118.7(5) . . ?
C35 C34 C33 135.2(5) . . ?
C39 C34 C33 106.0(5) . . ?
C40 C33 C34 106.1(4) . . ?
C40 C33 C32 126.3(4) . . ?
C34 C33 C32 127.6(5) . . ?
C24 C32 C41 104.3(4) . . ?
C24 C32 C33 128.9(4) . . ?
C41 C32 C33 126.8(4) . . ?
N2 C31 N1 114.9(4) . . ?
N2 C31 H31 122.6 . . ?
N1 C31 H31 122.6 . . ?
C29 C30 C25 119.4(4) . . ?
C29 C30 N2 129.8(4) . . ?
C25 C30 N2 110.8(4) . . ?
C28 C29 C30 118.0(4) . . ?
C28 C29 H29 121.0 . . ?
C30 C29 H29 121.0 . . ?
C29 C28 C27 122.0(4) . . ?
C29 C28 H28 119.0 . . ?
C27 C28 H28 119.0 . . ?
C26 C27 C28 121.7(4) . . ?
C26 C27 H27 119.2 . . ?
C28 C27 H27 119.2 . . ?
C27 C26 C25 115.6(4) . . ?
C27 C26 H26 122.2 . . ?
C25 C26 H26 122.2 . . ?
C30 C25 N1 104.7(3) . . ?
C30 C25 C26 123.2(4) . . ?
N1 C25 C26 132.1(4) . . ?
C2 C3 N8 109.8(4) . . ?
C2 C3 H3 125.1 . . ?
N8 C3 H3 125.1 . . ?
C8 C9 C4 118.1(4) . . ?
C8 C9 C2 135.0(4) . . ?
C4 C9 C2 106.9(3) . . ?
C8 C7 C6 121.3(4) . . ?
C8 C7 H7 119.4 . . ?
C6 C7 H7 119.4 . . ?
N8 C4 C5 129.7(4) . . ?
N8 C4 C9 107.4(4) . . ?
C5 C4 C9 122.9(4) . . ?
C6 C5 C4 117.0(4) . . ?
C6 C5 H5 121.5 . . ?
C4 C5 H5 121.5 . . ?
C5 C6 C7 121.5(4) . . ?
C5 C6 H6 119.3 . . ?
C7 C6 H6 119.3 . . ?
C7 C8 C9 119.2(4) . . ?
C7 C8 H8 120.4 . . ?
C9 C8 H8 120.4 . . ?
N6 C10 C1 112.1(3) . . ?
N6 C10 N7 117.7(3) . . ?
C1 C10 N7 129.8(3) . . ?
N5 C11 N7 114.3(3) . . ?
N5 C11 H11 122.8 . . ?
N7 C11 H11 122.8 . . ?
C17 C12 N5 109.7(3) . . ?
C17 C12 C13 121.6(4) . . ?
N5 C12 C13 128.7(4) . . ?
C14 C13 C12 115.9(5) . . ?
C14 C13 H13 122.1 . . ?
C12 C13 H13 122.1 . . ?
C13 C14 C15 122.2(4) . . ?
C13 C14 H14 118.9 . . ?
C15 C14 H14 118.9 . . ?
C16 C15 C14 122.4(5) . . ?
C16 C15 H15 118.8 . . ?
C14 C15 H15 118.8 . . ?
C15 C16 C17 115.5(4) . . ?
C15 C16 H16 122.2 . . ?
C17 C16 H16 122.2 . . ?
C12 C17 N7 106.4(4) . . ?
C12 C17 C16 122.2(4) . . ?
N7 C17 C16 131.4(4) . . ?
N6 C18 C19 128.6(3) . . ?
N6 C18 C23 108.6(3) . . ?
C19 C18 C23 122.8(4) . . ?
C20 C19 C18 116.8(4) . . ?
C20 C19 H19 121.6 . . ?
C18 C19 H19 121.6 . . ?
C22 C21 C20 122.0(4) . . ?
C22 C21 H21 119.0 . . ?
C20 C21 H21 119.0 . . ?
C21 C22 C23 118.1(4) . . ?
C21 C22 H22 120.9 . . ?
C23 C22 H22 120.9 . . ?
C22 C23 C18 119.2(4) . . ?
C22 C23 C1 132.9(4) . . ?
C18 C23 C1 107.9(3) . . ?
N3 C24 C32 112.1(3) . . ?
N3 C24 N1 118.9(4) . . ?
C32 C24 N1 128.6(4) . . ?
C40 N4 C39 106.4(4) . . ?
C11 N5 C12 103.9(4) . . ?
C10 N6 C18 106.8(3) . . ?
C10 N6 H6A 126.5 . . ?
C18 N6 H6A 126.7 . . ?
N3 C46 C45 128.8(4) . . ?
N3 C46 C41 108.0(3) . . ?
C45 C46 C41 123.2(4) . . ?
C44 C45 C46 116.8(5) . . ?
C44 C45 H45 121.6 . . ?
C46 C45 H45 121.6 . . ?
C45 C44 C43 121.3(4) . . ?
C45 C44 H44 119.3 . . ?
C43 C44 H44 119.3 . . ?
C44 C43 C42 122.3(4) . . ?
C44 C43 H43 118.9 . . ?
C42 C43 H43 118.9 . . ?
C43 C42 C41 118.1(5) . . ?
C43 C42 H42 121.0 . . ?
C41 C42 H42 121.0 . . ?
C42 C41 C46 118.3(4) . . ?
C42 C41 C32 134.4(4) . . ?
C46 C41 C32 107.3(4) . . ?
C33 C40 N4 112.0(4) . . ?
C33 C40 H40 124.0 . . ?
N4 C40 H40 124.0 . . ?
C3 N8 C4 108.9(3) . . ?
C3 N8 H20A 125.5 . . ?
C4 N8 H20A 125.6 . . ?
C19 C20 C21 121.0(4) . . ?
C19 C20 H20 119.5 . . ?
C21 C20 H20 119.5 . . ?

loop_
_geom_bond_atom_site_label_1
_geom_bond_atom_site_label_2
_geom_bond_distance
_geom_bond_site_symmetry_2
_geom_bond_publ_flag
N1 C31 1.355(4) . ?
N1 C25 1.385(5) . ?
N1 C24 1.410(4) . ?
C1 C10 1.367(4) . ?
C1 C23 1.425(5) . ?
C1 C2 1.476(5) . ?
N2 C31 1.289(4) . ?
N2 C30 1.386(5) . ?
C2 C3 1.348(5) . ?
C2 C9 1.428(5) . ?
N3 C24 1.350(4) . ?
N3 C46 1.359(4) . ?
N3 H3A 0.8603 . ?
C39 N4 1.379(6) . ?
C39 C34 1.404(7) . ?
C39 C38 1.408(6) . ?
C38 C37 1.349(8) . ?
C38 H38 0.9300 . ?
C37 C36 1.382(8) . ?
C37 H37 0.9300 . ?
C36 C35 1.388(5) . ?
C36 H7A 0.9300 . ?
N7 C11 1.345(5) . ?
N7 C17 1.377(4) . ?
N7 C10 1.400(4) . ?
C35 C34 1.380(6) . ?
C35 H35 0.9300 . ?
C34 C33 1.437(5) . ?
C33 C40 1.358(6) . ?
C33 C32 1.464(6) . ?
C32 C24 1.354(6) . ?
C32 C41 1.449(5) . ?
C31 H31 0.9300 . ?
C30 C29 1.373(5) . ?
C30 C25 1.384(4) . ?
C29 C28 1.360(5) . ?
C29 H29 0.9300 . ?
C28 C27 1.379(5) . ?
C28 H28 0.9300 . ?
C27 C26 1.366(6) . ?
C27 H27 0.9300 . ?
C26 C25 1.386(5) . ?
C26 H26 0.9300 . ?
C3 N8 1.367(4) . ?
C3 H3 0.9300 . ?
C9 C8 1.383(5) . ?
C9 C4 1.396(5) . ?
C7 C8 1.372(5) . ?
C7 C6 1.379(5) . ?
C7 H7 0.9300 . ?
C4 N8 1.371(5) . ?
C4 C5 1.387(5) . ?
C5 C6 1.361(5) . ?
C5 H5 0.9300 . ?
C6 H6 0.9300 . ?
C8 H8 0.9300 . ?
C10 N6 1.367(4) . ?
C11 N5 1.310(4) . ?
C11 H11 0.9300 . ?
C12 C17 1.374(5) . ?
C12 N5 1.391(5) . ?
C12 C13 1.395(5) . ?
C13 C14 1.377(7) . ?
C13 H13 0.9300 . ?
C14 C15 1.377(6) . ?
C14 H14 0.9300 . ?
C15 C16 1.377(5) . ?
C15 H15 0.9300 . ?
C16 C17 1.394(6) . ?
C16 H16 0.9300 . ?
C18 N6 1.368(4) . ?
C18 C19 1.391(5) . ?
C18 C23 1.393(4) . ?
C19 C20 1.373(5) . ?
C19 H19 0.9300 . ?
C21 C22 1.378(5) . ?
C21 C20 1.385(5) . ?
C21 H21 0.9300 . ?
C22 C23 1.387(4) . ?
C22 H22 0.9300 . ?
N4 C40 1.370(5) . ?
N6 H6A 0.8596 . ?
C46 C45 1.390(5) . ?
C46 C41 1.392(6) . ?
C45 C44 1.363(6) . ?
C45 H45 0.9300 . ?
C44 C43 1.363(6) . ?
C44 H44 0.9300 . ?
C43 C42 1.384(5) . ?
C43 H43 0.9300 . ?
C42 C41 1.388(5) . ?
C42 H42 0.9300 . ?
C40 H40 0.9300 . ?
N8 H20A 0.8598 . ?
C20 H20 0.9300 . ?

loop_
_geom_torsion_atom_site_label_1
_geom_torsion_atom_site_label_2
_geom_torsion_atom_site_label_3
_geom_torsion_atom_site_label_4
_geom_torsion
_geom_torsion_site_symmetry_1
_geom_torsion_site_symmetry_2
_geom_torsion_site_symmetry_3
_geom_torsion_site_symmetry_4
_geom_torsion_publ_flag
C10 C1 C2 C3 145.4(5) . . . . ?
C23 C1 C2 C3 -33.5(7) . . . . ?
C10 C1 C2 C9 -36.3(7) . . . . ?
C23 C1 C2 C9 144.8(5) . . . . ?
N4 C39 C38 C37 177.8(5) . . . . ?
C34 C39 C38 C37 -0.2(7) . . . . ?
C39 C38 C37 C36 1.4(9) . . . . ?
C38 C37 C36 C35 -0.1(9) . . . . ?
C37 C36 C35 C34 -2.4(7) . . . . ?
C36 C35 C34 C39 3.6(6) . . . . ?
C36 C35 C34 C33 -177.9(4) . . . . ?
N4 C39 C34 C35 179.3(3) . . . . ?
C38 C39 C34 C35 -2.3(6) . . . . ?
N4 C39 C34 C33 0.4(5) . . . . ?
C38 C39 C34 C33 178.7(4) . . . . ?
C35 C34 C33 C40 -179.0(4) . . . . ?
C39 C34 C33 C40 -0.3(5) . . . . ?
C35 C34 C33 C32 1.0(7) . . . . ?
C39 C34 C33 C32 179.7(4) . . . . ?
C40 C33 C32 C24 -148.0(4) . . . . ?
C34 C33 C32 C24 32.0(6) . . . . ?
C40 C33 C32 C41 30.2(6) . . . . ?
C34 C33 C32 C41 -149.8(4) . . . . ?
C30 N2 C31 N1 -0.2(4) . . . . ?
C25 N1 C31 N2 -0.2(4) . . . . ?
C24 N1 C31 N2 173.1(4) . . . . ?
C31 N2 C30 C29 -177.6(4) . . . . ?
C31 N2 C30 C25 0.5(4) . . . . ?
C25 C30 C29 C28 2.1(6) . . . . ?
N2 C30 C29 C28 -179.9(4) . . . . ?
C30 C29 C28 C27 0.0(7) . . . . ?
C29 C28 C27 C26 -2.6(8) . . . . ?
C28 C27 C26 C25 2.9(7) . . . . ?
C29 C30 C25 N1 177.7(4) . . . . ?
N2 C30 C25 N1 -0.7(4) . . . . ?
C29 C30 C25 C26 -1.8(6) . . . . ?
N2 C30 C25 C26 179.8(4) . . . . ?
C31 N1 C25 C30 0.5(4) . . . . ?
C24 N1 C25 C30 -172.6(3) . . . . ?
C31 N1 C25 C26 179.9(4) . . . . ?
C24 N1 C25 C26 6.9(7) . . . . ?
C27 C26 C25 C30 -0.7(6) . . . . ?
C27 C26 C25 N1 180.0(4) . . . . ?
C9 C2 C3 N8 -0.2(6) . . . . ?
C1 C2 C3 N8 178.4(4) . . . . ?
C3 C2 C9 C8 179.6(5) . . . . ?
C1 C2 C9 C8 1.1(8) . . . . ?
C3 C2 C9 C4 0.7(5) . . . . ?
C1 C2 C9 C4 -177.9(4) . . . . ?
C8 C9 C4 N8 179.9(4) . . . . ?
C2 C9 C4 N8 -0.9(5) . . . . ?
C8 C9 C4 C5 2.4(7) . . . . ?
C2 C9 C4 C5 -178.5(5) . . . . ?
N8 C4 C5 C6 -178.4(5) . . . . ?
C9 C4 C5 C6 -1.4(8) . . . . ?
C4 C5 C6 C7 -0.2(8) . . . . ?
C8 C7 C6 C5 0.8(8) . . . . ?
C6 C7 C8 C9 0.2(7) . . . . ?
C4 C9 C8 C7 -1.7(7) . . . . ?
C2 C9 C8 C7 179.5(5) . . . . ?
C23 C1 C10 N6 -0.9(5) . . . . ?
C2 C1 C10 N6 179.9(4) . . . . ?
C23 C1 C10 N7 172.2(4) . . . . ?
C2 C1 C10 N7 -7.0(7) . . . . ?
C11 N7 C10 N6 116.7(4) . . . . ?
C17 N7 C10 N6 -54.4(5) . . . . ?
C11 N7 C10 C1 -56.1(6) . . . . ?
C17 N7 C10 C1 132.8(4) . . . . ?
C17 N7 C11 N5 0.4(5) . . . . ?
C10 N7 C11 N5 -172.5(3) . . . . ?
C17 C12 C13 C14 -1.9(6) . . . . ?
N5 C12 C13 C14 179.6(4) . . . . ?
C12 C13 C14 C15 -0.4(6) . . . . ?
C13 C14 C15 C16 1.7(7) . . . . ?
C14 C15 C16 C17 -0.5(6) . . . . ?
N5 C12 C17 N7 1.6(4) . . . . ?
C13 C12 C17 N7 -177.2(3) . . . . ?
N5 C12 C17 C16 -178.1(3) . . . . ?
C13 C12 C17 C16 3.1(6) . . . . ?
C11 N7 C17 C12 -1.2(4) . . . . ?
C10 N7 C17 C12 171.2(3) . . . . ?
C11 N7 C17 C16 178.5(4) . . . . ?
C10 N7 C17 C16 -9.1(6) . . . . ?
C15 C16 C17 C12 -1.8(6) . . . . ?
C15 C16 C17 N7 178.6(3) . . . . ?
N6 C18 C19 C20 -179.2(4) . . . . ?
C23 C18 C19 C20 1.4(6) . . . . ?
C20 C21 C22 C23 0.0(6) . . . . ?
C21 C22 C23 C18 -0.7(6) . . . . ?
C21 C22 C23 C1 178.0(4) . . . . ?
N6 C18 C23 C22 -179.5(4) . . . . ?
C19 C18 C23 C22 0.0(6) . . . . ?
N6 C18 C23 C1 1.5(4) . . . . ?
C19 C18 C23 C1 -179.0(4) . . . . ?
C10 C1 C23 C22 -179.2(4) . . . . ?
C2 C1 C23 C22 0.0(7) . . . . ?
C10 C1 C23 C18 -0.3(4) . . . . ?
C2 C1 C23 C18 178.8(4) . . . . ?
C46 N3 C24 C32 -2.3(4) . . . . ?
C46 N3 C24 N1 170.8(3) . . . . ?
C41 C32 C24 N3 2.3(4) . . . . ?
C33 C32 C24 N3 -179.3(3) . . . . ?
C41 C32 C24 N1 -170.1(3) . . . . ?
C33 C32 C24 N1 8.4(7) . . . . ?
C31 N1 C24 N3 -117.2(4) . . . . ?
C25 N1 C24 N3 54.5(5) . . . . ?
C31 N1 C24 C32 54.6(6) . . . . ?
C25 N1 C24 C32 -133.6(4) . . . . ?
C34 C39 N4 C40 -0.3(5) . . . . ?
C38 C39 N4 C40 -178.5(4) . . . . ?
N7 C11 N5 C12 0.6(4) . . . . ?
C17 C12 N5 C11 -1.4(4) . . . . ?
C13 C12 N5 C11 177.3(4) . . . . ?
C1 C10 N6 C18 1.9(5) . . . . ?
N7 C10 N6 C18 -172.2(3) . . . . ?
C19 C18 N6 C10 178.5(4) . . . . ?
C23 C18 N6 C10 -2.0(4) . . . . ?
C24 N3 C46 C45 -175.7(3) . . . . ?
C24 N3 C46 C41 1.3(4) . . . . ?
N3 C46 C45 C44 175.9(4) . . . . ?
C41 C46 C45 C44 -0.7(6) . . . . ?
C46 C45 C44 C43 2.3(6) . . . . ?
C45 C44 C43 C42 -2.0(7) . . . . ?
C44 C43 C42 C41 -0.1(6) . . . . ?
C43 C42 C41 C46 1.7(5) . . . . ?
C43 C42 C41 C32 -176.4(4) . . . . ?
N3 C46 C41 C42 -178.5(3) . . . . ?
C45 C46 C41 C42 -1.3(6) . . . . ?
N3 C46 C41 C32 0.0(4) . . . . ?
C45 C46 C41 C32 177.2(3) . . . . ?
C24 C32 C41 C42 176.8(4) . . . . ?
C33 C32 C41 C42 -1.7(7) . . . . ?
C24 C32 C41 C46 -1.4(4) . . . . ?
C33 C32 C41 C46 -179.9(3) . . . . ?
C34 C33 C40 N4 0.1(5) . . . . ?
C32 C33 C40 N4 -179.9(3) . . . . ?
C39 N4 C40 C33 0.2(5) . . . . ?
C2 C3 N8 C4 -0.4(6) . . . . ?
C5 C4 N8 C3 178.2(5) . . . . ?
C9 C4 N8 C3 0.8(5) . . . . ?
C18 C19 C20 C21 -2.1(6) . . . . ?
C22 C21 C20 C19 1.4(7) . . . . ?
